data_7024788
loop_
_publ_author_name
'Bruce, Michael I.'
'Fox, Mark A.'
'Low, Paul J.'
'Skelton, Brian W.'
'Zaitseva, Natasha N.'

_publ_section_title
;
 Some reactions of an eta3-tetracyanobutadienyl-ruthenium complex.
;
_journal_issue 15
_journal_name_full 'Dalton transactions (Cambridge, England : 2003)'
_journal_page_first 3759
_journal_page_last 3770
_journal_paper_doi 10.1039/b921324d
_journal_volume 39
_journal_year 2010
_chemical_formula_moiety 'C38 H28 N7 P Ru, H2 O'
_chemical_formula_sum 'C38 H30 N7 O P Ru'
_chemical_formula_weight 732.73
_chemical_name_systematic
;
?
;
_space_group_IT_number 14
_symmetry_cell_setting monoclinic
_symmetry_space_group_name_Hall '-P 2yn'
_symmetry_space_group_name_H-M 'P 1 21/n 1'
_atom_sites_solution_hydrogens geom
_atom_sites_solution_primary direct
_atom_sites_solution_secondary difmap
_audit_creation_date 2008-04-22T09:44:10-00:00
_audit_creation_method 'WinGX routine CIF_UPDATE'
_cell_angle_alpha 90
_cell_angle_beta 98.452(2)
_cell_angle_gamma 90
_cell_formula_units_Z 4
_cell_length_a 13.5236(3)
_cell_length_b 13.7074(3)
_cell_length_c 17.8548(3)
_cell_measurement_reflns_used 13569
_cell_measurement_temperature 100(2)
_cell_measurement_theta_max 34.5689
_cell_measurement_theta_min 2.5218
_cell_volume 3273.86(12)
_computing_cell_refinement
;
CrysAlis RED, Oxford Diffraction Ltd.,
Version 1.171.32.15 (release 10-01-2008 CrysAlis171 .NET)
(compiled Jan 10 2008,16:37:18)
;
_computing_data_collection
;
CrysAlis CCD, Oxford Diffraction Ltd.,
Version 1.171.32.15 (release 10-01-2008 CrysAlis171 .NET)
(compiled Jan 10 2008,16:37:18)
;
_computing_data_reduction
;
CrysAlis RED, Oxford Diffraction Ltd.,
Version 1.171.32.15 (release 10-01-2008 CrysAlis171 .NET)
(compiled Jan 10 2008,16:37:18)
;
_computing_structure_refinement 'SHELXL-97 (Sheldrick, 1997)'
_diffrn_ambient_temperature 100(2)
_diffrn_detector_area_resol_mean 16.0009
_diffrn_measured_fraction_theta_full 0.996
_diffrn_measured_fraction_theta_max 0.947
_diffrn_measurement_device_type
;
Oxford Diffraction Xcalibur diffractometer
;
_diffrn_measurement_method '\w scans'
_diffrn_orient_matrix_UB_11 -0.0498982788
_diffrn_orient_matrix_UB_12 0.0145323183
_diffrn_orient_matrix_UB_13 -0.0134329221
_diffrn_orient_matrix_UB_21 -0.0119888436
_diffrn_orient_matrix_UB_22 -0.0037102222
_diffrn_orient_matrix_UB_23 0.0373773792
_diffrn_orient_matrix_UB_31 0.0137313669
_diffrn_orient_matrix_UB_32 0.0496332116
_diffrn_orient_matrix_UB_33 0.0066845429
_diffrn_radiation_monochromator graphite
_diffrn_radiation_type MoK\a
_diffrn_radiation_wavelength 0.71073
_diffrn_reflns_av_R_equivalents 0.0626
_diffrn_reflns_av_unetI/netI 0.0964
_diffrn_reflns_limit_h_max 20
_diffrn_reflns_limit_h_min -19
_diffrn_reflns_limit_k_max 21
_diffrn_reflns_limit_k_min -21
_diffrn_reflns_limit_l_max 27
_diffrn_reflns_limit_l_min -27
_diffrn_reflns_number 52868
_diffrn_reflns_theta_full 33.5
_diffrn_reflns_theta_max 34.59
_diffrn_reflns_theta_min 2.52
_exptl_absorpt_coefficient_mu 0.571
_exptl_absorpt_correction_T_max 0.961
_exptl_absorpt_correction_T_min 0.864
_exptl_absorpt_correction_type analytical
_exptl_absorpt_process_details
;
CrysAlis RED, Oxford Diffraction Ltd.,
Version 1.171.32.15 (release 10-01-2008 CrysAlis171 .NET)
(compiled Jan 10 2008,16:37:18)
Analytical numeric absorption correction using a multifaceted crystal
model based on expressions derived by R.C. Clark & J.S.
(Clark, R. C. & Reid, J. S. (1995). Acta Cryst. A51, 887-897)
;
_exptl_crystal_colour red
_exptl_crystal_density_diffrn 1.487
_exptl_crystal_density_method 'not measured'
_exptl_crystal_description spear
_exptl_crystal_F_000 1496
_exptl_crystal_size_max 0.40
_exptl_crystal_size_mid 0.32
_exptl_crystal_size_min 0.09
_refine_diff_density_max 1.934
_refine_diff_density_min -0.603
_refine_diff_density_rms 0.114
_refine_ls_extinction_method none
_refine_ls_goodness_of_fit_ref 0.875
_refine_ls_hydrogen_treatment mixed
_refine_ls_matrix_type full
_refine_ls_number_parameters 440
_refine_ls_number_reflns 13247
_refine_ls_number_restraints 3
_refine_ls_restrained_S_all 0.879
_refine_ls_R_factor_all 0.0813
_refine_ls_R_factor_gt 0.0447
_refine_ls_shift/su_max 0.001
_refine_ls_shift/su_mean 0
_refine_ls_structure_factor_coef Fsqd
_refine_ls_weighting_details 'calc w=1/[\s^2^(Fo^2^)+(0.0480P)^2^+0.0000P] where P=(Fo^2^+2Fc^2^)/3'
_refine_ls_weighting_scheme calc
_refine_ls_wR_factor_gt 0.0943
_refine_ls_wR_factor_ref 0.0997
_reflns_number_gt 8224
_reflns_number_total 13247
_reflns_threshold_expression I>2sigma(I)
_cod_data_source_file b921324d.txt
_cod_data_source_block br1411
_cod_original_sg_symbol_Hall -P_2yn
_cod_database_code 7024788

loop_
_symmetry_equiv_pos_as_xyz
'x, y, z'
'-x+1/2, y+1/2, -z+1/2'
'-x, -y, -z'
'x-1/2, -y-1/2, z-1/2'

loop_
_atom_site_label
_atom_site_type_symbol
_atom_site_fract_x
_atom_site_fract_y
_atom_site_fract_z
_atom_site_U_iso_or_equiv
_atom_site_adp_type
_atom_site_occupancy
_atom_site_symmetry_multiplicity
_atom_site_calc_flag
_atom_site_refinement_flags
Ru1 Ru 0.541232(12) 0.512227(12) 0.289807(9) 0.01625(5) Uani 1 1 d .
C1 C 0.26048(16) 0.55134(16) 0.20112(12) 0.0205(4) Uani 1 1 d .
C11 C 0.18805(17) 0.54164(18) 0.13327(13) 0.0253(5) Uani 1 1 d .
N11 N 0.12954(16) 0.53321(17) 0.08065(13) 0.0358(5) Uani 1 1 d .
C12 C 0.23422(16) 0.50748(16) 0.26884(13) 0.0224(4) Uani 1 1 d .
N12 N 0.21350(16) 0.47394(16) 0.32308(12) 0.0323(5) Uani 1 1 d .
C2 C 0.34829(15) 0.60009(15) 0.20174(12) 0.0171(4) Uani 1 1 d .
C21 C 0.37112(15) 0.64910(15) 0.13170(11) 0.0175(4) Uani 1 1 d .
C22 C 0.42387(17) 0.60116(17) 0.08179(13) 0.0243(5) Uani 1 1 d .
H22 H 0.4457 0.536 0.0919 0.029 Uiso 1 1 calc R
C23 C 0.44476(18) 0.64798(19) 0.01726(13) 0.0281(5) Uani 1 1 d .
H23 H 0.48 0.6143 -0.0171 0.034 Uiso 1 1 calc R
C24 C 0.41472(17) 0.74343(18) 0.00235(13) 0.0279(5) Uani 1 1 d .
H24 H 0.4304 0.7757 -0.0415 0.033 Uiso 1 1 calc R
C25 C 0.3619(2) 0.79139(18) 0.05169(14) 0.0317(6) Uani 1 1 d .
H25 H 0.3406 0.8568 0.0416 0.038 Uiso 1 1 calc R
C26 C 0.33987(19) 0.74433(17) 0.11584(13) 0.0278(5) Uani 1 1 d .
H26 H 0.303 0.7776 0.1494 0.033 Uiso 1 1 calc R
C3 C 0.42224(15) 0.60443(15) 0.27081(11) 0.0166(4) Uani 1 1 d .
C4 C 0.40568(15) 0.66769(16) 0.32748(12) 0.0193(4) Uani 1 1 d .
C41 C 0.32642(17) 0.73808(17) 0.32420(12) 0.0239(5) Uani 1 1 d .
N41 N 0.26375(16) 0.79500(17) 0.32086(12) 0.0373(5) Uani 1 1 d .
C51 C 0.47810(16) 0.65688(15) 0.39431(12) 0.0185(4) Uani 1 1 d .
N52 N 0.54486(13) 0.58554(13) 0.39229(10) 0.0193(4) Uani 1 1 d .
N53 N 0.60490(14) 0.58553(14) 0.46065(10) 0.0243(4) Uani 1 1 d .
N54 N 0.57739(15) 0.65447(15) 0.50314(11) 0.0270(4) Uani 1 1 d .
N55 N 0.49819(14) 0.70041(14) 0.46210(10) 0.0233(4) Uani 1 1 d .
C55 C 0.4493(2) 0.78281(18) 0.49399(14) 0.0305(5) Uani 1 1 d .
H55A H 0.4333 0.8332 0.4551 0.046 Uiso 1 1 calc R
H55B H 0.4944 0.81 0.5369 0.046 Uiso 1 1 calc R
H55C H 0.3877 0.7604 0.5113 0.046 Uiso 1 1 calc R
P1 P 0.65673(4) 0.62650(4) 0.26035(3) 0.01674(11) Uani 1 1 d .
C111 C 0.66954(15) 0.65020(16) 0.16099(12) 0.0200(4) Uani 1 1 d .
C112 C 0.66266(16) 0.74215(17) 0.12732(13) 0.0235(5) Uani 1 1 d .
H112 H 0.6494 0.7975 0.1563 0.028 Uiso 1 1 calc R
C113 C 0.67494(18) 0.75408(18) 0.05182(13) 0.0279(5) Uani 1 1 d .
H113 H 0.6689 0.8171 0.0295 0.034 Uiso 1 1 calc R
C114 C 0.69579(18) 0.67481(19) 0.00923(14) 0.0307(5) Uani 1 1 d .
H114 H 0.703 0.6829 -0.0425 0.037 Uiso 1 1 calc R
C115 C 0.70608(19) 0.58383(19) 0.04224(14) 0.0312(6) Uani 1 1 d .
H115 H 0.7235 0.5296 0.0137 0.037 Uiso 1 1 calc R
C116 C 0.69121(18) 0.57091(18) 0.11691(13) 0.0269(5) Uani 1 1 d .
H116 H 0.6958 0.5073 0.1383 0.032 Uiso 1 1 calc R
C121 C 0.63878(15) 0.74625(15) 0.30146(12) 0.0182(4) Uani 1 1 d .
C122 C 0.69507(16) 0.77274(16) 0.37055(12) 0.0215(4) Uani 1 1 d .
H122 H 0.7499 0.7332 0.3916 0.026 Uiso 1 1 calc R
C123 C 0.67223(17) 0.85552(17) 0.40869(14) 0.0273(5) Uani 1 1 d .
H123 H 0.7098 0.871 0.4564 0.033 Uiso 1 1 calc R
C124 C 0.59465(18) 0.91630(17) 0.37762(15) 0.0296(5) Uani 1 1 d .
H124 H 0.5798 0.9738 0.4036 0.035 Uiso 1 1 calc R
C125 C 0.53903(17) 0.89243(17) 0.30843(14) 0.0247(5) Uani 1 1 d .
H125 H 0.4866 0.9343 0.2866 0.03 Uiso 1 1 calc R
C126 C 0.55962(16) 0.80755(16) 0.27093(13) 0.0213(4) Uani 1 1 d .
H126 H 0.5199 0.7909 0.2243 0.026 Uiso 1 1 calc R
C131 C 0.78713(16) 0.59770(15) 0.30039(12) 0.0196(4) Uani 1 1 d .
C132 C 0.86770(16) 0.63774(16) 0.27036(13) 0.0234(5) Uani 1 1 d .
H132 H 0.8555 0.6787 0.2271 0.028 Uiso 1 1 calc R
C133 C 0.96570(17) 0.61848(18) 0.30299(14) 0.0285(5) Uani 1 1 d .
H133 H 1.0198 0.6469 0.2823 0.034 Uiso 1 1 calc R
C134 C 0.98425(17) 0.55797(18) 0.36551(14) 0.0289(5) Uani 1 1 d .
H134 H 1.0512 0.5443 0.3874 0.035 Uiso 1 1 calc R
C135 C 0.90552(17) 0.51724(17) 0.39632(13) 0.0252(5) Uani 1 1 d .
H135 H 0.9184 0.476 0.4394 0.03 Uiso 1 1 calc R
C136 C 0.80689(16) 0.53711(16) 0.36379(13) 0.0222(5) Uani 1 1 d .
H136 H 0.753 0.5092 0.385 0.027 Uiso 1 1 calc R
C101 C 0.46479(17) 0.38186(16) 0.23655(14) 0.0263(5) Uani 1 1 d .
H101 H 0.3988 0.3838 0.2096 0.032 Uiso 1 1 calc R
C102 C 0.55378(18) 0.39609(16) 0.20461(13) 0.0251(5) Uani 1 1 d .
H102 H 0.558 0.4096 0.153 0.03 Uiso 1 1 calc R
C103 C 0.63673(17) 0.38626(16) 0.26511(13) 0.0230(5) Uani 1 1 d .
H103 H 0.7056 0.3916 0.2604 0.028 Uiso 1 1 calc R
C104 C 0.59676(18) 0.36722(16) 0.33279(13) 0.0257(5) Uani 1 1 d .
H104 H 0.6345 0.358 0.3815 0.031 Uiso 1 1 calc R
C105 C 0.49037(18) 0.36421(16) 0.31555(14) 0.0269(5) Uani 1 1 d .
H105 H 0.445 0.3526 0.3504 0.032 Uiso 1 1 calc R
O1 O 0.71440(19) 0.42168(16) 0.53004(13) 0.0583(6) Uani 1 1 d D
H1A H 0.678(3) 0.477(2) 0.5059(18) 0.087 Uiso 1 1 d D
H1B H 0.742(3) 0.444(3) 0.5794(12) 0.087 Uiso 1 1 d D

loop_
_atom_site_aniso_label
_atom_site_aniso_U_11
_atom_site_aniso_U_22
_atom_site_aniso_U_33
_atom_site_aniso_U_23
_atom_site_aniso_U_13
_atom_site_aniso_U_12
Ru1 0.01551(8) 0.01735(8) 0.01592(7) 0.00230(7) 0.00240(5) 0.00133(7)
C1 0.0188(10) 0.0236(11) 0.0192(10) 0.0021(8) 0.0035(8) -0.0013(9)
C11 0.0211(11) 0.0298(12) 0.0256(12) 0.0043(9) 0.0051(9) -0.0059(9)
N11 0.0288(12) 0.0472(14) 0.0304(12) 0.0071(10) 0.0012(9) -0.0097(10)
C12 0.0152(10) 0.0254(12) 0.0263(11) -0.0002(9) 0.0021(8) -0.0045(9)
N12 0.0286(11) 0.0376(12) 0.0316(11) 0.0060(9) 0.0079(9) -0.0062(9)
C2 0.0147(10) 0.0165(10) 0.0202(10) 0.0018(8) 0.0030(8) 0.0037(7)
C21 0.0148(10) 0.0212(10) 0.0160(10) 0.0006(8) 0.0005(7) -0.0026(8)
C22 0.0263(12) 0.0253(11) 0.0214(11) 0.0029(9) 0.0037(9) 0.0055(9)
C23 0.0252(12) 0.0404(14) 0.0192(11) 0.0008(10) 0.0053(9) 0.0038(10)
C24 0.0246(12) 0.0388(14) 0.0188(11) 0.0085(10) -0.0016(9) -0.0080(10)
C25 0.0413(15) 0.0253(12) 0.0268(13) 0.0071(10) -0.0007(11) 0.0004(11)
C26 0.0360(14) 0.0253(12) 0.0230(12) 0.0023(9) 0.0073(10) 0.0041(10)
C3 0.0149(10) 0.0185(10) 0.0171(10) 0.0036(8) 0.0052(7) -0.0017(8)
C4 0.0144(10) 0.0271(11) 0.0167(10) 0.0036(8) 0.0036(8) -0.0010(8)
C41 0.0235(12) 0.0305(12) 0.0185(11) 0.0000(9) 0.0059(9) 0.0036(9)
N41 0.0352(13) 0.0477(14) 0.0298(12) 0.0008(10) 0.0071(9) 0.0161(11)
C51 0.0193(10) 0.0201(10) 0.0170(10) -0.0004(8) 0.0053(8) -0.0013(8)
N52 0.0184(9) 0.0242(9) 0.0151(8) 0.0032(7) 0.0019(7) 0.0015(7)
N53 0.0260(10) 0.0295(10) 0.0163(9) 0.0012(7) -0.0007(7) 0.0026(8)
N54 0.0287(11) 0.0336(11) 0.0180(9) 0.0013(8) 0.0015(8) 0.0038(9)
N55 0.0248(10) 0.0280(10) 0.0175(9) 0.0008(7) 0.0042(7) 0.0017(8)
C55 0.0365(14) 0.0321(13) 0.0242(12) -0.0044(10) 0.0091(10) 0.0056(11)
P1 0.0143(3) 0.0195(3) 0.0164(3) 0.0011(2) 0.00222(19) 0.0010(2)
C111 0.0159(10) 0.0268(11) 0.0177(10) 0.0013(8) 0.0036(8) -0.0020(8)
C112 0.0212(11) 0.0257(12) 0.0231(11) 0.0011(9) 0.0019(8) -0.0051(9)
C113 0.0295(13) 0.0317(13) 0.0225(12) 0.0063(10) 0.0035(9) -0.0060(10)
C114 0.0295(13) 0.0436(15) 0.0204(11) 0.0055(10) 0.0083(9) -0.0043(11)
C115 0.0340(14) 0.0378(14) 0.0233(12) -0.0041(10) 0.0088(10) 0.0010(11)
C116 0.0295(13) 0.0254(12) 0.0270(12) 0.0009(9) 0.0081(10) 0.0011(10)
C121 0.0154(10) 0.0191(10) 0.0207(10) 0.0027(8) 0.0045(8) -0.0015(8)
C122 0.0177(11) 0.0227(11) 0.0236(11) 0.0001(9) 0.0011(8) -0.0002(8)
C123 0.0243(12) 0.0299(13) 0.0266(12) -0.0084(10) 0.0003(9) -0.0022(10)
C124 0.0290(13) 0.0212(12) 0.0399(15) -0.0046(10) 0.0098(11) -0.0001(9)
C125 0.0188(11) 0.0207(11) 0.0349(13) 0.0050(9) 0.0049(9) 0.0019(9)
C126 0.0166(10) 0.0231(11) 0.0239(11) 0.0038(8) 0.0019(8) -0.0007(8)
C131 0.0169(10) 0.0195(10) 0.0221(11) -0.0020(8) 0.0012(8) 0.0020(8)
C132 0.0209(11) 0.0199(11) 0.0296(12) 0.0002(9) 0.0040(9) 0.0007(9)
C133 0.0179(11) 0.0290(13) 0.0394(14) -0.0067(11) 0.0065(10) -0.0014(9)
C134 0.0178(11) 0.0306(13) 0.0368(14) -0.0085(11) -0.0016(10) 0.0054(9)
C135 0.0224(11) 0.0247(11) 0.0265(11) 0.0008(9) -0.0024(9) 0.0038(9)
C136 0.0177(11) 0.0257(12) 0.0229(11) 0.0013(9) 0.0027(8) 0.0009(8)
C101 0.0230(12) 0.0162(11) 0.0378(13) -0.0035(9) -0.0016(10) -0.0017(9)
C102 0.0360(13) 0.0175(11) 0.0216(11) -0.0024(8) 0.0036(9) 0.0026(9)
C103 0.0226(11) 0.0209(11) 0.0255(11) -0.0006(9) 0.0034(9) 0.0074(9)
C104 0.0344(13) 0.0188(11) 0.0240(12) 0.0052(9) 0.0040(10) 0.0062(9)
C105 0.0318(13) 0.0188(11) 0.0324(13) 0.0038(9) 0.0121(10) -0.0042(9)
O1 0.0820(18) 0.0530(14) 0.0406(13) 0.0023(10) 0.0114(12) 0.0231(13)

loop_
_atom_type_symbol
_atom_type_description
_atom_type_scat_dispersion_real
_atom_type_scat_dispersion_imag
_atom_type_scat_source
C C 0.0033 0.0016 'International Tables Vol C Tables 4.2.6.8 and 6.1.1.4'
H H 0 0 'International Tables Vol C Tables 4.2.6.8 and 6.1.1.4'
N N 0.0061 0.0033 'International Tables Vol C Tables 4.2.6.8 and 6.1.1.4'
P P 0.1023 0.0942 'International Tables Vol C Tables 4.2.6.8 and 6.1.1.4'
Ru Ru -1.2594 0.8363 'International Tables Vol C Tables 4.2.6.8 and 6.1.1.4'
O O 0.0106 0.006 'International Tables Vol C Tables 4.2.6.8 and 6.1.1.4'

loop_
_geom_angle_atom_site_label_1
_geom_angle_atom_site_label_2
_geom_angle_atom_site_label_3
_geom_angle
C3 Ru1 N52 76.27(8)
C3 Ru1 C101 97.02(8)
N52 Ru1 C101 135.90(8)
C3 Ru1 C105 109.99(8)
N52 Ru1 C105 103.18(8)
C101 Ru1 C105 37.55(9)
C3 Ru1 C104 146.32(9)
N52 Ru1 C104 99.50(8)
C101 Ru1 C104 62.47(9)
C105 Ru1 C104 37.55(9)
C3 Ru1 C102 117.92(8)
N52 Ru1 C102 162.12(8)
C101 Ru1 C102 37.33(9)
C105 Ru1 C102 62.82(9)
C104 Ru1 C102 62.63(8)
C3 Ru1 C103 155.66(8)
N52 Ru1 C103 127.28(7)
C101 Ru1 C103 62.49(9)
C105 Ru1 C103 62.58(9)
C104 Ru1 C103 37.10(8)
C102 Ru1 C103 37.76(8)
C3 Ru1 P1 94.87(6)
N52 Ru1 P1 86.78(5)
C101 Ru1 P1 137.30(7)
C105 Ru1 P1 154.71(7)
C104 Ru1 P1 118.46(7)
C102 Ru1 P1 101.89(7)
C103 Ru1 P1 92.80(6)
C2 C1 C12 121.35(19)
C2 C1 C11 122.3(2)
C12 C1 C11 116.36(19)
N11 C11 C1 178.6(3)
N12 C12 C1 179.0(3)
C1 C2 C3 120.78(19)
C1 C2 C21 120.14(18)
C3 C2 C21 119.08(17)
C22 C21 C26 119.0(2)
C22 C21 C2 121.00(19)
C26 C21 C2 120.0(2)
C23 C22 C21 120.2(2)
C23 C22 H22 119.9
C21 C22 H22 119.9
C22 C23 C24 120.6(2)
C22 C23 H23 119.7
C24 C23 H23 119.7
C25 C24 C23 119.5(2)
C25 C24 H24 120.2
C23 C24 H24 120.2
C24 C25 C26 120.0(2)
C24 C25 H25 120
C26 C25 H25 120
C25 C26 C21 120.7(2)
C25 C26 H26 119.6
C21 C26 H26 119.6
C4 C3 C2 118.58(18)
C4 C3 Ru1 118.62(15)
C2 C3 Ru1 122.57(15)
C3 C4 C51 112.42(19)
C3 C4 C41 126.46(19)
C51 C4 C41 121.12(19)
N41 C41 C4 179.1(3)
N52 C51 N55 107.59(18)
N52 C51 C4 115.76(18)
N55 C51 C4 136.7(2)
C51 N52 N53 106.99(17)
C51 N52 Ru1 116.66(13)
N53 N52 Ru1 136.14(14)
N54 N53 N52 109.79(18)
N53 N54 N55 107.01(18)
C51 N55 N54 108.62(18)
C51 N55 C55 130.59(19)
N54 N55 C55 120.79(19)
N55 C55 H55A 109.5
N55 C55 H55B 109.5
H55A C55 H55B 109.5
N55 C55 H55C 109.5
H55A C55 H55C 109.5
H55B C55 H55C 109.5
C121 P1 C111 105.42(10)
C121 P1 C131 102.25(10)
C111 P1 C131 101.04(10)
C121 P1 Ru1 112.37(7)
C111 P1 Ru1 119.95(7)
C131 P1 Ru1 113.79(7)
C112 C111 C116 117.8(2)
C112 C111 P1 124.53(17)
C116 C111 P1 117.63(17)
C113 C112 C111 120.9(2)
C113 C112 H112 119.5
C111 C112 H112 119.5
C114 C113 C112 120.3(2)
C114 C113 H113 119.8
C112 C113 H113 119.8
C115 C114 C113 119.6(2)
C115 C114 H114 120.2
C113 C114 H114 120.2
C114 C115 C116 120.4(2)
C114 C115 H115 119.8
C116 C115 H115 119.8
C115 C116 C111 120.9(2)
C115 C116 H116 119.6
C111 C116 H116 119.6
C122 C121 C126 118.1(2)
C122 C121 P1 119.99(16)
C126 C121 P1 121.27(16)
C123 C122 C121 121.0(2)
C123 C122 H122 119.5
C121 C122 H122 119.5
C122 C123 C124 120.4(2)
C122 C123 H123 119.8
C124 C123 H123 119.8
C125 C124 C123 119.5(2)
C125 C124 H124 120.2
C123 C124 H124 120.2
C124 C125 C126 120.3(2)
C124 C125 H125 119.8
C126 C125 H125 119.8
C125 C126 C121 120.5(2)
C125 C126 H126 119.7
C121 C126 H126 119.7
C132 C131 C136 118.5(2)
C132 C131 P1 121.50(17)
C136 C131 P1 119.93(17)
C133 C132 C131 120.9(2)
C133 C132 H132 119.5
C131 C132 H132 119.5
C134 C133 C132 120.0(2)
C134 C133 H133 120
C132 C133 H133 120
C133 C134 C135 120.2(2)
C133 C134 H134 119.9
C135 C134 H134 119.9
C134 C135 C136 119.8(2)
C134 C135 H135 120.1
C136 C135 H135 120.1
C131 C136 C135 120.5(2)
C131 C136 H136 119.7
C135 C136 H136 119.7
C102 C101 C105 108.9(2)
C102 C101 Ru1 71.99(12)
C105 C101 Ru1 71.36(13)
C102 C101 H101 125.5
C105 C101 H101 125.5
Ru1 C101 H101 122.8
C101 C102 C103 107.3(2)
C101 C102 Ru1 70.69(13)
C103 C102 Ru1 71.61(12)
C101 C102 H102 126.3
C103 C102 H102 126.3
Ru1 C102 H102 123
C104 C103 C102 107.6(2)
C104 C103 Ru1 70.79(13)
C102 C103 Ru1 70.62(12)
C104 C103 H103 126.2
C102 C103 H103 126.2
Ru1 C103 H103 124
C103 C104 C105 108.6(2)
C103 C104 Ru1 72.12(12)
C105 C104 Ru1 70.87(12)
C103 C104 H104 125.7
C105 C104 H104 125.7
Ru1 C104 H104 123
C101 C105 C104 107.4(2)
C101 C105 Ru1 71.09(13)
C104 C105 Ru1 71.57(13)
C101 C105 H105 126.3
C104 C105 H105 126.3
Ru1 C105 H105 122.7
H1A O1 H1B 105(2)

loop_
_geom_bond_atom_site_label_1
_geom_bond_atom_site_label_2
_geom_bond_distance
Ru1 C3 2.035(2)
Ru1 N52 2.0819(18)
Ru1 C101 2.208(2)
Ru1 C105 2.212(2)
Ru1 C104 2.221(2)
Ru1 C102 2.225(2)
Ru1 C103 2.239(2)
Ru1 P1 2.3262(6)
C1 C2 1.361(3)
C1 C12 1.441(3)
C1 C11 1.448(3)
C11 N11 1.142(3)
C12 N12 1.144(3)
C2 C3 1.470(3)
C2 C21 1.491(3)
C21 C22 1.386(3)
C21 C26 1.388(3)
C22 C23 1.384(3)
C22 H22 0.95
C23 C24 1.384(3)
C23 H23 0.95
C24 C25 1.380(4)
C24 H24 0.95
C25 C26 1.385(3)
C25 H25 0.95
C26 H26 0.95
C3 C4 1.376(3)
C4 C51 1.436(3)
C4 C41 1.437(3)
C41 N41 1.147(3)
C51 N52 1.335(3)
C51 N55 1.341(3)
N52 N53 1.363(2)
N53 N54 1.300(3)
N54 N55 1.360(3)
N55 C55 1.465(3)
C55 H55A 0.98
C55 H55B 0.98
C55 H55C 0.98
P1 C121 1.829(2)
P1 C111 1.837(2)
P1 C131 1.846(2)
C111 C112 1.394(3)
C111 C116 1.398(3)
C112 C113 1.392(3)
C112 H112 0.95
C113 C114 1.379(3)
C113 H113 0.95
C114 C115 1.378(4)
C114 H114 0.95
C115 C116 1.388(3)
C115 H115 0.95
C116 H116 0.95
C121 C122 1.399(3)
C121 C126 1.406(3)
C122 C123 1.381(3)
C122 H122 0.95
C123 C124 1.390(3)
C123 H123 0.95
C124 C125 1.388(3)
C124 H124 0.95
C125 C126 1.391(3)
C125 H125 0.95
C126 H126 0.95
C131 C132 1.396(3)
C131 C136 1.398(3)
C132 C133 1.392(3)
C132 H132 0.95
C133 C134 1.384(4)
C133 H133 0.95
C134 C135 1.386(3)
C134 H134 0.95
C135 C136 1.401(3)
C135 H135 0.95
C136 H136 0.95
C101 C102 1.419(3)
C101 C105 1.423(3)
C101 H101 0.95
C102 C103 1.445(3)
C102 H102 0.95
C103 C104 1.419(3)
C103 H103 0.95
C104 C105 1.427(3)
C104 H104 0.95
C105 H105 0.95
O1 H1A 0.966(17)
O1 H1B 0.957(18)
